data_2200006
loop_
_publ_author_name
'Liu, Jian-Bing'
'Dai, Hong'
'Tao, Wei-Feng'
'Jin, Zhong'
'Fang, Jian-Xin'

_publ_section_title (<i>Z</i>)-3-(2,6-Dichlorophenyl)-1-(pyridin-3-yl)-2-(1<i>H</i>-1,2,4-triazol-1-yl)prop-2-en-1-one
_journal_coeditor_code AT6036
_journal_issue 11
_journal_name_full 'Acta Crystallographica Section E'
_journal_page_first o3599
_journal_page_last o3601
_journal_paper_doi 10.1107/S1600536805031454
_journal_volume 61
_journal_year 2005
_chemical_formula_iupac 'C16 H10 Cl2 N4 O'
_chemical_formula_moiety 'C16 H10 Cl2 N4 O'
_chemical_formula_sum 'C16 H10 Cl2 N4 O'
_chemical_formula_weight 345.18
_chemical_name_systematic
;
(Z)-3-(2,6-Dichlorophenyl)-1-(pyridin-3-yl)-2-(1H-1,2,4-triazol-1-yl)prop-
2-en-1-one
;
_space_group_IT_number 14
_symmetry_cell_setting monoclinic
_symmetry_space_group_name_Hall '-P 2yn'
_symmetry_space_group_name_H-M 'P 1 21/n 1'
_atom_sites_solution_hydrogens geom
_atom_sites_solution_primary direct
_atom_sites_solution_secondary difmap
_cell_angle_alpha 90.00
_cell_angle_beta 98.280(2)
_cell_angle_gamma 90.00
_cell_formula_units_Z 4
_cell_length_a 8.0749(14)
_cell_length_b 19.795(3)
_cell_length_c 10.1321(17)
_cell_measurement_reflns_used 2848
_cell_measurement_temperature 294(2)
_cell_measurement_theta_max 23.81
_cell_measurement_theta_min 2.28
_cell_volume 1602.7(5)
_computing_cell_refinement 'SAINT (Bruker, 1999)'
_computing_data_collection 'SMART (Bruker, 1998)'
_computing_data_reduction SAINT
_computing_molecular_graphics 'SHELXTL (Bruker,1999)'
_computing_publication_material SHELXTL
_computing_structure_refinement 'SHELXL97 (Sheldrick, 1997)'
_computing_structure_solution 'SHELXS97 (Sheldrick, 1997)'
_diffrn_ambient_temperature 294(2)
_diffrn_measured_fraction_theta_full 0.999
_diffrn_measured_fraction_theta_max 0.999
_diffrn_measurement_device_type 'Bruker SMART APEX-II CCD area-detector'
_diffrn_measurement_method '\f and \w'
_diffrn_radiation_monochromator graphite
_diffrn_radiation_source 'fine-focus sealed tube'
_diffrn_radiation_type MoK\a
_diffrn_radiation_wavelength 0.71073
_diffrn_reflns_av_R_equivalents 0.0198
_diffrn_reflns_av_sigmaI/netI 0.0222
_diffrn_reflns_limit_h_max 9
_diffrn_reflns_limit_h_min -9
_diffrn_reflns_limit_k_max 22
_diffrn_reflns_limit_k_min -23
_diffrn_reflns_limit_l_max 12
_diffrn_reflns_limit_l_min -10
_diffrn_reflns_number 8638
_diffrn_reflns_theta_full 25.02
_diffrn_reflns_theta_max 25.02
_diffrn_reflns_theta_min 2.06
_diffrn_standards_number 0
_exptl_absorpt_coefficient_mu 0.414
_exptl_absorpt_correction_T_max 0.928
_exptl_absorpt_correction_T_min 0.760
_exptl_absorpt_correction_type multi-scan
_exptl_absorpt_process_details '(SADABS; Sheldrick, 1996)'
_exptl_crystal_colour white
_exptl_crystal_density_diffrn 1.431
_exptl_crystal_density_method 'not measured'
_exptl_crystal_description block
_exptl_crystal_F_000 704
_exptl_crystal_size_max 0.46
_exptl_crystal_size_mid 0.32
_exptl_crystal_size_min 0.18
_refine_diff_density_max 0.212
_refine_diff_density_min -0.280
_refine_ls_extinction_method none
_refine_ls_goodness_of_fit_ref 1.083
_refine_ls_hydrogen_treatment constr
_refine_ls_matrix_type full
_refine_ls_number_parameters 208
_refine_ls_number_reflns 2837
_refine_ls_number_restraints 0
_refine_ls_restrained_S_all 1.083
_refine_ls_R_factor_all 0.0407
_refine_ls_R_factor_gt 0.0314
_refine_ls_shift/su_max 0.000
_refine_ls_shift/su_mean 0.000
_refine_ls_structure_factor_coef Fsqd
_refine_ls_weighting_details 'calc w = 1/[\s^2^(Fo^2^)+(0.0442P)^2^+0.2713P] where P = (Fo^2^+2Fc^2^)/3'
_refine_ls_weighting_scheme calc
_refine_ls_wR_factor_gt 0.0828
_refine_ls_wR_factor_ref 0.0868
_reflns_number_gt 2308
_reflns_number_total 2837
_reflns_threshold_expression I>2\s(I)
_cod_data_source_file at6036.cif
_cod_data_source_block I
_cod_original_sg_symbol_H-M 'P 21/n'
_cod_database_code 2200006
_cod_database_fobs_code 2200006

loop_
_symmetry_equiv_pos_as_xyz
'x, y, z'
'-x+1/2, y+1/2, -z+1/2'
'-x, -y, -z'
'x-1/2, -y-1/2, z-1/2'

loop_
_atom_site_label
_atom_site_fract_x
_atom_site_fract_y
_atom_site_fract_z
_atom_site_U_iso_or_equiv
_atom_site_adp_type
_atom_site_calc_flag
_atom_site_refinement_flags
_atom_site_occupancy
_atom_site_type_symbol
Cl1 0.53194(6) 0.22862(2) -0.00434(5) 0.05926(17) Uani d . 1 Cl
Cl2 0.26413(7) -0.01068(2) 0.10790(5) 0.06224(18) Uani d . 1 Cl
O1 0.34217(17) 0.17995(8) 0.48814(13) 0.0645(4) Uani d . 1 O
N1 0.17839(16) 0.13916(6) 0.24507(13) 0.0366(3) Uani d . 1 N
N2 0.10677(19) 0.17336(8) 0.13496(16) 0.0528(4) Uani d . 1 N
N3 -0.09093(19) 0.12797(8) 0.24402(17) 0.0532(4) Uani d . 1 N
N4 0.77331(19) 0.02328(8) 0.50587(15) 0.0472(4) Uani d . 1 N
C1 0.4274(2) 0.15470(8) -0.05478(17) 0.0394(4) Uani d . 1 C
C2 0.3780(2) 0.14415(10) -0.18899(18) 0.0493(5) Uani d . 1 C
H2 0.3994 0.1765 -0.2509 0.059 Uiso calc R 1 H
C3 0.2969(2) 0.08540(10) -0.23022(18) 0.0535(5) Uani d . 1 C
H3 0.2647 0.0776 -0.3208 0.064 Uiso calc R 1 H
C4 0.2628(2) 0.03793(10) -0.13900(19) 0.0520(5) Uani d . 1 C
H4 0.2083 -0.0020 -0.1674 0.062 Uiso calc R 1 H
C5 0.3100(2) 0.05014(9) -0.00504(17) 0.0422(4) Uani d . 1 C
C6 0.39462(19) 0.10862(8) 0.04147(15) 0.0355(4) Uani d . 1 C
C7 0.4515(2) 0.12143(8) 0.18426(16) 0.0364(4) Uani d . 1 C
H7 0.5665 0.1217 0.2118 0.044 Uiso calc R 1 H
C8 0.3544(2) 0.13266(8) 0.27722(16) 0.0351(4) Uani d . 1 C
C9 -0.0523(2) 0.16463(11) 0.1403(2) 0.0579(5) Uani d . 1 C
H9 -0.1345 0.1826 0.0762 0.069 Uiso calc R 1 H
C10 0.0572(2) 0.11358(9) 0.30755(19) 0.0454(4) Uani d . 1 C
H10 0.0762 0.0887 0.3862 0.054 Uiso calc R 1 H
C11 0.4217(2) 0.14637(8) 0.41929(16) 0.0401(4) Uani d . 1 C
C12 0.5868(2) 0.11800(8) 0.47684(16) 0.0366(4) Uani d . 1 C
C13 0.6351(2) 0.05341(8) 0.44660(16) 0.0398(4) Uani d . 1 C
H13 0.5668 0.0296 0.3808 0.048 Uiso calc R 1 H
C14 0.8701(2) 0.05943(10) 0.59702(19) 0.0501(5) Uani d . 1 C
H14 0.9676 0.0394 0.6395 0.060 Uiso calc R 1 H
C15 0.8360(2) 0.12404(10) 0.63258(19) 0.0532(5) Uani d . 1 C
H15 0.9096 0.1473 0.6956 0.064 Uiso calc R 1 H
C16 0.6896(2) 0.15388(9) 0.57269(18) 0.0476(4) Uani d . 1 C
H16 0.6610 0.1973 0.5965 0.057 Uiso calc R 1 H

loop_
_atom_site_aniso_label
_atom_site_aniso_U_11
_atom_site_aniso_U_22
_atom_site_aniso_U_33
_atom_site_aniso_U_12
_atom_site_aniso_U_13
_atom_site_aniso_U_23
Cl1 0.0578(3) 0.0467(3) 0.0701(3) -0.0132(2) -0.0014(2) 0.0085(2)
Cl2 0.0746(4) 0.0493(3) 0.0644(3) -0.0157(2) 0.0152(3) 0.0077(2)
O1 0.0566(9) 0.0838(10) 0.0508(8) 0.0319(8) 0.0000(6) -0.0192(7)
N1 0.0306(7) 0.0379(7) 0.0410(8) 0.0041(6) 0.0045(6) 0.0051(6)
N2 0.0374(9) 0.0614(10) 0.0585(10) 0.0082(7) 0.0031(7) 0.0252(8)
N3 0.0357(9) 0.0566(10) 0.0678(11) -0.0036(7) 0.0095(8) 0.0026(8)
N4 0.0412(9) 0.0476(9) 0.0509(9) 0.0090(7) 0.0002(7) 0.0032(7)
C1 0.0315(9) 0.0426(9) 0.0439(10) 0.0005(7) 0.0046(7) 0.0033(7)
C2 0.0468(11) 0.0601(12) 0.0410(10) 0.0032(9) 0.0066(8) 0.0117(8)
C3 0.0531(12) 0.0686(13) 0.0371(10) 0.0011(10) 0.0011(8) -0.0043(9)
C4 0.0489(12) 0.0532(11) 0.0515(12) -0.0049(9) -0.0008(9) -0.0107(9)
C5 0.0384(10) 0.0428(10) 0.0457(10) -0.0013(7) 0.0068(8) 0.0018(8)
C6 0.0280(9) 0.0414(9) 0.0370(9) 0.0029(7) 0.0048(7) 0.0012(7)
C7 0.0306(9) 0.0394(9) 0.0384(9) 0.0010(7) 0.0020(7) 0.0021(7)
C8 0.0325(9) 0.0336(8) 0.0385(9) 0.0037(7) 0.0024(7) 0.0038(7)
C9 0.0337(11) 0.0688(13) 0.0687(13) 0.0080(9) -0.0008(9) 0.0164(11)
C10 0.0428(11) 0.0449(10) 0.0502(11) -0.0001(8) 0.0125(8) 0.0051(8)
C11 0.0398(10) 0.0401(9) 0.0405(9) 0.0077(8) 0.0058(8) 0.0009(7)
C12 0.0350(9) 0.0413(9) 0.0338(9) 0.0027(7) 0.0061(7) 0.0017(7)
C13 0.0376(10) 0.0424(10) 0.0387(9) 0.0025(7) 0.0033(7) 0.0011(7)
C14 0.0365(10) 0.0596(12) 0.0520(11) 0.0061(9) -0.0011(8) 0.0100(9)
C15 0.0439(11) 0.0595(12) 0.0523(11) -0.0077(9) -0.0064(9) -0.0042(9)
C16 0.0479(11) 0.0440(10) 0.0495(10) 0.0017(8) 0.0022(9) -0.0059(8)

loop_
_atom_type_symbol
_atom_type_description
_atom_type_scat_dispersion_real
_atom_type_scat_dispersion_imag
_atom_type_scat_source
C C 0.0033 0.0016 'International Tables Vol C Tables 4.2.6.8 and 6.1.1.4'
H H 0.0000 0.0000 'International Tables Vol C Tables 4.2.6.8 and 6.1.1.4'
N N 0.0061 0.0033 'International Tables Vol C Tables 4.2.6.8 and 6.1.1.4'
O O 0.0106 0.0060 'International Tables Vol C Tables 4.2.6.8 and 6.1.1.4'
Cl Cl 0.1484 0.1585 'International Tables Vol C Tables 4.2.6.8 and 6.1.1.4'

loop_
_geom_angle_atom_site_label_1
_geom_angle_atom_site_label_2
_geom_angle_atom_site_label_3
_geom_angle
_geom_angle_publ_flag
C10 N1 N2 108.82(14) yes
C10 N1 C8 129.33(14) yes
N2 N1 C8 121.82(13) yes
C9 N2 N1 101.82(14) ?
C10 N3 C9 101.71(15) yes
C13 N4 C14 116.31(16) yes
C2 C1 C6 122.45(16) ?
C2 C1 Cl1 118.68(13) yes
C6 C1 Cl1 118.86(13) yes
C3 C2 C1 119.19(17) ?
C3 C2 H2 120.4 ?
C1 C2 H2 120.4 ?
C2 C3 C4 120.60(17) ?
C2 C3 H3 119.7 ?
C4 C3 H3 119.7 ?
C3 C4 C5 119.29(17) ?
C3 C4 H4 120.4 ?
C5 C4 H4 120.4 ?
C4 C5 C6 122.17(16) ?
C4 C5 Cl2 118.20(14) yes
C6 C5 Cl2 119.62(13) yes
C1 C6 C5 116.28(15) yes
C1 C6 C7 120.78(14) yes
C5 C6 C7 122.92(14) yes
C8 C7 C6 126.28(15) yes
C8 C7 H7 116.9 ?
C6 C7 H7 116.9 ?
C7 C8 N1 121.81(15) yes
C7 C8 C11 123.08(15) yes
N1 C8 C11 114.82(13) yes
N2 C9 N3 116.27(17) yes
N2 C9 H9 121.9 ?
N3 C9 H9 121.9 ?
N3 C10 N1 111.37(16) yes
N3 C10 H10 124.3 ?
N1 C10 H10 124.3 ?
O1 C11 C12 120.06(15) yes
O1 C11 C8 120.44(15) yes
C12 C11 C8 119.49(14) yes
C16 C12 C13 118.07(15) yes
C16 C12 C11 119.77(15) yes
C13 C12 C11 121.88(15) yes
N4 C13 C12 124.03(16) yes
N4 C13 H13 118.0 ?
C12 C13 H13 118.0 ?
N4 C14 C15 124.48(18) yes
N4 C14 H14 117.8 ?
C15 C14 H14 117.8 ?
C14 C15 C16 118.44(18) ?
C14 C15 H15 120.8 ?
C16 C15 H15 120.8 ?
C12 C16 C15 118.64(17) ?
C12 C16 H16 120.7 ?
C15 C16 H16 120.7 ?

loop_
_geom_bond_atom_site_label_1
_geom_bond_atom_site_label_2
_geom_bond_distance
_geom_bond_publ_flag
Cl1 C1 1.7292(17) yes
Cl2 C5 1.7373(17) yes
O1 C11 1.212(2) yes
N1 C10 1.339(2) yes
N1 N2 1.3608(19) yes
N1 C8 1.418(2) yes
N2 C9 1.305(2) ?
N3 C10 1.306(2) yes
N3 C9 1.350(2) ?
N4 C13 1.330(2) yes
N4 C14 1.329(2) ?
C1 C2 1.377(2) ?
C1 C6 1.388(2) ?
C2 C3 1.370(3) ?
C2 H2 0.9300 ?
C3 C4 1.374(3) ?
C3 H3 0.9300 ?
C4 C5 1.377(3) ?
C4 H4 0.9300 ?
C5 C6 1.392(2) yes
C6 C7 1.475(2) yes
C7 C8 1.328(2) yes
C7 H7 0.9300 ?
C8 C11 1.489(2) ?
C9 H9 0.9300 yes
C10 H10 0.9300 ?
C11 C12 1.486(2) ?
C12 C16 1.380(2) ?
C12 C13 1.384(2) ?
C13 H13 0.9300 ?
C14 C15 1.367(3) ?
C14 H14 0.9300 ?
C15 C16 1.381(3) ?
C15 H15 0.9300 ?
C16 H16 0.9300 ?

loop_
_geom_torsion_atom_site_label_1
_geom_torsion_atom_site_label_2
_geom_torsion_atom_site_label_3
_geom_torsion_atom_site_label_4
_geom_torsion
_geom_torsion_publ_flag
C10 N1 N2 C9 -0.66(19) yes
C8 N1 N2 C9 177.43(16) yes
C6 C1 C2 C3 -1.6(3) ?
Cl1 C1 C2 C3 179.20(15) yes
C1 C2 C3 C4 1.0(3) ?
C2 C3 C4 C5 0.4(3) ?
C3 C4 C5 C6 -1.3(3) ?
C3 C4 C5 Cl2 179.69(14) yes
C2 C1 C6 C5 0.7(2) ?
Cl1 C1 C6 C5 179.91(12) yes
C2 C1 C6 C7 179.26(16) yes
Cl1 C1 C6 C7 -1.6(2) yes
C4 C5 C6 C1 0.8(3) ?
Cl2 C5 C6 C1 179.72(12) yes
C4 C5 C6 C7 -177.73(16) yes
Cl2 C5 C6 C7 1.2(2) yes
C1 C6 C7 C8 113.59(19) yes
C5 C6 C7 C8 -68.0(2) yes
C6 C7 C8 N1 -5.4(3) yes
C6 C7 C8 C11 -178.94(15) yes
C10 N1 C8 C7 137.44(18) yes
N2 N1 C8 C7 -40.2(2) yes
C10 N1 C8 C11 -48.6(2) yes
N2 N1 C8 C11 133.78(16) yes
N1 N2 C9 N3 0.1(2) ?
C10 N3 C9 N2 0.4(2) ?
C9 N3 C10 N1 -0.8(2) ?
N2 N1 C10 N3 1.0(2) ?
C8 N1 C10 N3 -176.90(15) yes
C7 C8 C11 O1 152.18(18) yes
N1 C8 C11 O1 -21.7(2) yes
C7 C8 C11 C12 -28.4(2) yes
N1 C8 C11 C12 157.68(14) yes
O1 C11 C12 C16 -34.3(3) yes
C8 C11 C12 C16 146.31(16) yes
O1 C11 C12 C13 139.53(18) yes
C8 C11 C12 C13 -39.9(2) yes
C14 N4 C13 C12 -1.7(3) ?
C16 C12 C13 N4 1.2(3) ?
C11 C12 C13 N4 -172.69(16) yes
C13 N4 C14 C15 0.2(3) ?
N4 C14 C15 C16 1.5(3) ?
C13 C12 C16 C15 0.6(3) ?
C11 C12 C16 C15 174.68(16) yes
C14 C15 C16 C12 -1.9(3) ?

loop_
_cod_related_entry_id
_cod_related_entry_database
_cod_related_entry_code
1 ChemSpider 30654602
